data_2014874
loop_
_publ_author_name
'Huo, Fang-Jun'
'Yin, Cai-Xia'
'Jin, Xiang-Lin'
'Yang, Pin'

_publ_section_title
;
 3,3a-Dihydrocyclopenta[<i>b</i>]chromen-1(2<i>H</i>)-ones from the
 reaction of salicylaldehyde and 2-cyclopenten-1-one
;
_journal_issue 5
_journal_name_full 'Acta Crystallographica Section C'
_journal_page_first o332
_journal_page_last o335
_journal_paper_doi 10.1107/S0108270105008528
_journal_volume 61
_journal_year 2005
_chemical_formula_iupac 'C19 H14 O3'
_chemical_formula_moiety 'C19 H14 O3'
_chemical_formula_sum 'C19 H14 O3'
_chemical_formula_weight 290.30
_chemical_name_common 5-Benzylidene-3,3a-Dihydro-2H-cyclopenta[b]chromen-1-one
_chemical_name_systematic
;
2-(2-hydroxybenzylidene)-3,3a-dihydro-2H-cyclopenta[b]chromen-1-one
;
_space_group_IT_number 14
_symmetry_cell_setting monoclinic
_symmetry_space_group_name_Hall '-P 2yn'
_symmetry_space_group_name_H-M 'P 1 21/n 1'
_atom_sites_solution_hydrogens geom
_atom_sites_solution_primary direct
_atom_sites_solution_secondary difmap
_audit_creation_method SHELXL-97
_cell_angle_alpha 90.00
_cell_angle_beta 102.157(2)
_cell_angle_gamma 90.00
_cell_formula_units_Z 4
_cell_length_a 8.8978(9)
_cell_length_b 12.5893(12)
_cell_length_c 13.1797(13)
_cell_measurement_reflns_used 8693
_cell_measurement_temperature 298(2)
_cell_measurement_theta_max 24.58
_cell_measurement_theta_min 2.26
_cell_volume 1443.2(2)
_computing_cell_refinement 'SAINT (Bruker, 2000)'
_computing_data_collection 'SMART (Bruker, 2000)'
_computing_data_reduction SAINT
_computing_molecular_graphics 'SHELXTL (Bruker, 2000)'
_computing_publication_material SHELXTL
_computing_structure_refinement 'SHELXL97 (Sheldrick, 1997)'
_computing_structure_solution 'SHELXS97 (Sheldrick, 1997)'
_diffrn_ambient_temperature 298(2)
_diffrn_detector_area_resol_mean '100x100 microns'
_diffrn_measured_fraction_theta_full 0.996
_diffrn_measured_fraction_theta_max 0.996
_diffrn_measurement_device_type 'Bruker SMART CCD area-detector'
_diffrn_measurement_method \w
_diffrn_radiation_monochromator graphite
_diffrn_radiation_source 'fine-focus sealed tube'
_diffrn_radiation_type MoK\a
_diffrn_radiation_wavelength 0.71073
_diffrn_reflns_av_R_equivalents 0.0564
_diffrn_reflns_av_sigmaI/netI 0.0508
_diffrn_reflns_limit_h_max 10
_diffrn_reflns_limit_h_min -10
_diffrn_reflns_limit_k_max 14
_diffrn_reflns_limit_k_min -13
_diffrn_reflns_limit_l_max 12
_diffrn_reflns_limit_l_min -15
_diffrn_reflns_number 5951
_diffrn_reflns_theta_full 25.01
_diffrn_reflns_theta_max 25.01
_diffrn_reflns_theta_min 2.26
_diffrn_standards_decay_% 2.43
_diffrn_standards_interval_count 0
_diffrn_standards_interval_time 0
_diffrn_standards_number 0
_exptl_absorpt_coefficient_mu 0.090
_exptl_absorpt_correction_T_max 0.9796
_exptl_absorpt_correction_T_min 0.7332
_exptl_absorpt_correction_type multi-scan
_exptl_absorpt_process_details '(SADABS; Sheldrick, 1996)'
_exptl_crystal_colour orange
_exptl_crystal_density_diffrn 1.336
_exptl_crystal_density_method 'not measured'
_exptl_crystal_description block
_exptl_crystal_F_000 608
_exptl_crystal_size_max 0.36
_exptl_crystal_size_mid 0.23
_exptl_crystal_size_min 0.23
_refine_diff_density_max 0.431
_refine_diff_density_min -0.167
_refine_ls_extinction_method none
_refine_ls_goodness_of_fit_ref 0.998
_refine_ls_hydrogen_treatment constr
_refine_ls_matrix_type full
_refine_ls_number_parameters 200
_refine_ls_number_reflns 2543
_refine_ls_number_restraints 0
_refine_ls_restrained_S_all 0.998
_refine_ls_R_factor_all 0.0701
_refine_ls_R_factor_gt 0.0509
_refine_ls_shift/su_max 0.000
_refine_ls_shift/su_mean 0.000
_refine_ls_structure_factor_coef Fsqd
_refine_ls_weighting_details 'calc w=1/[\s^2^(Fo^2^)+(0.0745P)^2^] where P=(Fo^2^+2Fc^2^)/3'
_refine_ls_weighting_scheme calc
_refine_ls_wR_factor_gt 0.1231
_refine_ls_wR_factor_ref 0.1345
_reflns_number_gt 1881
_reflns_number_total 2543
_reflns_threshold_expression 'I>2 \s(I)'
_cod_data_source_file sk1811.cif
_cod_data_source_block II
_cod_depositor_comments
;
The following automatic conversions were performed:
'_symmetry_cell_setting' value 'Monoclinic' changed to 'monoclinic'
according to '/home/saulius/struct/CIF-dictionaries/cif_core.dic'
dictionary named 'cif_core.dic' version 2.4.1 from 2010-06-29.

Automatic conversion script
Id: cif_fix_enum 1527 2010-12-29 10:47:43Z saulius 

The following automatic conversions were performed:

'_symmetry_cell_setting' value 'Monoclinic' changed to 'monoclinic'
according to /home/saulius/struct/CIF-dictionaries/cif_core.dic
dictionary named 'cif_core.dic' version 2.4.1 from 2010-06-29.

Automatic conversion script
Id: cif_fix_values 1715 2011-07-08 13:25:40Z adriana 
;
_cod_original_sg_symbol_H-M 'P 21/n'
_cod_database_code 2014874
_cod_database_fobs_code 2014874

loop_
_symmetry_equiv_pos_as_xyz
'x, y, z'
'-x+1/2, y+1/2, -z+1/2'
'-x, -y, -z'
'x-1/2, -y-1/2, z-1/2'

loop_
_atom_site_label
_atom_site_fract_x
_atom_site_fract_y
_atom_site_fract_z
_atom_site_U_iso_or_equiv
_atom_site_adp_type
_atom_site_calc_flag
_atom_site_refinement_flags
_atom_site_occupancy
_atom_site_disorder_assembly
_atom_site_disorder_group
_atom_site_type_symbol
O1 1.00662(17) 1.16604(10) 0.09244(10) 0.0488(4) Uani d . 1 . . O
O2 0.81915(17) 0.85477(11) 0.22844(11) 0.0580(4) Uani d . 1 . . O
O3 0.64722(19) 1.21752(11) -0.23748(11) 0.0613(5) Uani d . 1 . . O
C1 0.9278(2) 1.08728(14) 0.10067(14) 0.0384(5) Uani d . 1 . . C
C2 0.9320(2) 1.02399(15) 0.19441(15) 0.0417(5) Uani d . 1 . . C
C3 0.7922(2) 0.95434(18) 0.17692(16) 0.0536(6) Uani d . 1 . . C
C4 0.7471(2) 0.94132(16) 0.05991(15) 0.0502(5) Uani d . 1 . . C
C5 0.8097(2) 1.03955(14) 0.01691(15) 0.0383(5) Uani d . 1 . . C
C6 1.0387(2) 1.01663(15) 0.28121(15) 0.0419(5) Uani d . 1 . . C
C7 1.0237(2) 0.93498(15) 0.35556(15) 0.0423(5) Uani d . 1 . . C
C8 0.9087(2) 0.85840(16) 0.32677(16) 0.0462(5) Uani d . 1 . . C
C9 0.8888(3) 0.77979(18) 0.39612(18) 0.0608(6) Uani d . 1 . . C
C10 0.9832(3) 0.7764(2) 0.49356(17) 0.0620(7) Uani d . 1 . . C
C11 1.0996(3) 0.84881(19) 0.52178(17) 0.0593(6) Uani d . 1 . . C
C12 1.1191(2) 0.92764(18) 0.45361(17) 0.0548(6) Uani d . 1 . . C
C13 0.7717(2) 1.08290(15) -0.07750(14) 0.0401(5) Uani d . 1 . . C
C14 0.6668(2) 1.04355(15) -0.17031(14) 0.0381(5) Uani d . 1 . . C
C15 0.6116(2) 1.11356(16) -0.25240(14) 0.0416(5) Uani d . 1 . . C
C16 0.5238(2) 1.07604(17) -0.34508(16) 0.0501(5) Uani d . 1 . . C
C17 0.4918(3) 0.96939(18) -0.35754(17) 0.0526(6) Uani d . 1 . . C
C18 0.5437(2) 0.89901(17) -0.27783(16) 0.0521(6) Uani d . 1 . . C
C19 0.6293(2) 0.93556(16) -0.18566(16) 0.0463(5) Uani d . 1 . . C
H1 0.6068 1.2513 -0.2892 0.092 Uiso calc R 1 . . H
H3 0.7095 0.9914 0.2012 0.080 Uiso calc R 1 . . H
H6 1.1216 1.0632 0.2940 0.050 Uiso calc R 1 . . H
H9 0.8118 0.7292 0.3770 0.073 Uiso calc R 1 . . H
H10 0.9677 0.7246 0.5406 0.074 Uiso calc R 1 . . H
H11 1.1650 0.8446 0.5867 0.071 Uiso calc R 1 . . H
H12 1.1975 0.9770 0.4734 0.066 Uiso calc R 1 . . H
H13 0.8188 1.1474 -0.0852 0.048 Uiso calc R 1 . . H
H17 0.4347 0.9445 -0.4204 0.063 Uiso calc R 1 . . H
H18 0.5208 0.8271 -0.2865 0.063 Uiso calc R 1 . . H
H19 0.6633 0.8877 -0.1320 0.056 Uiso calc R 1 . . H
H16 0.4864 1.1231 -0.3989 0.060 Uiso calc R 1 . . H
H4A 0.6362 0.9374 0.0370 0.075 Uiso calc R 1 . . H
H4B 0.7924 0.8775 0.0379 0.075 Uiso calc R 1 . . H

loop_
_atom_site_aniso_label
_atom_site_aniso_U_11
_atom_site_aniso_U_22
_atom_site_aniso_U_33
_atom_site_aniso_U_12
_atom_site_aniso_U_13
_atom_site_aniso_U_23
O1 0.0648(9) 0.0386(8) 0.0391(8) -0.0113(7) 0.0023(7) 0.0000(6)
O3 0.0900(12) 0.0412(9) 0.0442(9) 0.0035(8) -0.0052(8) 0.0038(7)
O2 0.0702(10) 0.0515(9) 0.0480(9) -0.0175(7) 0.0026(8) 0.0095(7)
C6 0.0423(11) 0.0467(12) 0.0360(11) -0.0040(9) 0.0069(9) -0.0015(9)
C13 0.0444(11) 0.0347(10) 0.0393(12) 0.0035(8) 0.0046(9) -0.0017(8)
C14 0.0383(10) 0.0401(11) 0.0345(11) 0.0039(8) 0.0048(8) 0.0004(8)
C1 0.0436(11) 0.0342(10) 0.0361(11) 0.0042(8) 0.0055(8) -0.0019(8)
C2 0.0457(11) 0.0409(11) 0.0380(12) -0.0031(9) 0.0081(9) -0.0012(9)
C5 0.0415(10) 0.0354(10) 0.0362(11) 0.0020(8) 0.0038(8) -0.0031(8)
C7 0.0449(11) 0.0449(11) 0.0388(12) 0.0039(9) 0.0128(9) 0.0039(9)
C18 0.0576(13) 0.0480(13) 0.0477(14) -0.0072(10) 0.0040(10) -0.0059(10)
C8 0.0519(12) 0.0475(12) 0.0409(12) 0.0038(9) 0.0133(10) 0.0047(9)
C19 0.0520(12) 0.0441(12) 0.0401(12) -0.0011(9) 0.0036(9) 0.0023(9)
C16 0.0553(13) 0.0567(14) 0.0345(12) 0.0063(10) 0.0010(9) 0.0027(10)
C4 0.0520(12) 0.0528(13) 0.0422(12) -0.0112(10) 0.0015(10) -0.0009(10)
C15 0.0463(11) 0.0410(12) 0.0365(11) 0.0053(9) 0.0065(9) -0.0017(9)
C17 0.0503(12) 0.0646(15) 0.0383(12) -0.0063(11) -0.0013(9) -0.0080(11)
C9 0.0690(16) 0.0556(14) 0.0603(16) -0.0072(12) 0.0191(12) 0.0114(12)
C3 0.0557(13) 0.0544(13) 0.0492(14) -0.0073(11) 0.0076(10) 0.0049(10)
C12 0.0512(13) 0.0651(14) 0.0453(13) 0.0022(11) 0.0038(10) 0.0092(11)
C11 0.0614(14) 0.0733(16) 0.0429(13) 0.0160(13) 0.0100(11) 0.0165(11)
C10 0.0749(16) 0.0624(15) 0.0524(15) 0.0124(13) 0.0221(13) 0.0224(12)

loop_
_atom_type_symbol
_atom_type_description
_atom_type_scat_dispersion_real
_atom_type_scat_dispersion_imag
_atom_type_scat_source
C C 0.0033 0.0016 'International Tables Vol C Tables 4.2.6.8 and 6.1.1.4'
H H 0.0000 0.0000 'International Tables Vol C Tables 4.2.6.8 and 6.1.1.4'
O O 0.0106 0.0060 'International Tables Vol C Tables 4.2.6.8 and 6.1.1.4'

loop_
_geom_angle_atom_site_label_1
_geom_angle_atom_site_label_2
_geom_angle_atom_site_label_3
_geom_angle
_geom_angle_publ_flag
C15 O3 H1 109.5 n
C8 O2 C3 115.33(16) n
C2 C6 C7 118.87(18) y
C2 C6 H6 120.6 n
C7 C6 H6 120.6 n
C5 C13 C14 129.32(19) y
C5 C13 H13 115.3 n
C14 C13 H13 115.3 n
C15 C14 C19 117.62(17) n
C15 C14 C13 119.44(17) n
C19 C14 C13 122.67(17) n
O1 C1 C2 126.76(18) n
O1 C1 C5 126.03(17) n
C2 C1 C5 107.21(16) n
C6 C2 C1 130.69(18) y
C6 C2 C3 120.75(18) n
C1 C2 C3 108.40(16) n
C13 C5 C1 121.93(17) y
C13 C5 C4 129.92(17) y
C1 C5 C4 108.14(16) n
C12 C7 C8 118.31(18) n
C12 C7 C6 123.47(19) n
C8 C7 C6 118.21(18) n
C19 C18 C17 119.6(2) n
C19 C18 H18 120.2 n
C17 C18 H18 120.2 n
O2 C8 C9 118.09(19) n
O2 C8 C7 121.68(17) n
C9 C8 C7 120.1(2) n
C18 C19 C14 121.58(19) n
C18 C19 H19 119.2 n
C14 C19 H19 119.2 n
C17 C16 C15 120.1(2) n
C17 C16 H16 119.9 n
C15 C16 H16 119.9 n
C5 C4 C3 104.63(16) n
C5 C4 H4B 110.8 n
C3 C4 H4B 110.8 n
C5 C4 H4A 110.8 n
C3 C4 H4A 110.8 n
H4B C4 H4A 108.9 n
O3 C15 C16 121.96(18) n
O3 C15 C14 117.61(17) n
C16 C15 C14 120.43(19) n
C16 C17 C18 120.6(2) n
C16 C17 H17 119.7 n
C18 C17 H17 119.7 n
C10 C9 C8 120.0(2) n
C10 C9 H9 120.0 n
C8 C9 H9 120.0 n
O2 C3 C2 113.03(17) n
O2 C3 C4 111.83(18) n
C2 C3 C4 104.64(16) n
O2 C3 H3 109.1 n
C2 C3 H3 109.1 n
C4 C3 H3 109.1 n
C11 C12 C7 121.3(2) n
C11 C12 H12 119.4 n
C7 C12 H12 119.4 n
C10 C11 C12 119.7(2) n
C10 C11 H11 120.2 n
C12 C11 H11 120.2 n
C11 C10 C9 120.6(2) n
C11 C10 H10 119.7 n
C9 C10 H10 119.7 n

loop_
_geom_bond_atom_site_label_1
_geom_bond_atom_site_label_2
_geom_bond_site_symmetry_2
_geom_bond_distance
_geom_bond_publ_flag
O1 C1 . 1.232(2) n
O3 C15 . 1.351(2) n
O3 H1 . 0.8200 n
O2 C8 . 1.372(2) y
O2 C3 . 1.422(3) y
C6 C2 . 1.327(3) y
C6 C7 . 1.446(3) y
C6 H6 . 0.9300 n
C13 C5 . 1.335(3) y
C13 C14 . 1.460(3) y
C13 H13 . 0.9300 n
C14 C15 . 1.402(3) n
C14 C19 . 1.404(3) n
C1 C2 . 1.464(3) n
C1 C5 . 1.482(3) n
C2 C3 . 1.499(3) n
C5 C4 . 1.514(3) n
C7 C12 . 1.392(3) n
C7 C8 . 1.399(3) n
C18 C19 . 1.370(3) n
C18 C17 . 1.378(3) n
C18 H18 . 0.9300 n
C8 C9 . 1.383(3) n
C19 H19 . 0.9300 n
C16 C17 . 1.375(3) n
C16 C15 . 1.387(3) n
C16 H16 . 0.9300 n
C4 C3 . 1.518(3) n
C4 H4B . 0.9700 n
C4 H4A . 0.9700 n
C17 H17 . 0.9300 n
C9 C10 . 1.379(3) n
C9 H9 . 0.9300 n
C3 H3 . 0.9800 n
C12 C11 . 1.374(3) n
C12 H12 . 0.9300 n
C11 C10 . 1.371(3) n
C11 H11 . 0.9300 n
C10 H10 . 0.9300 n

loop_
_geom_hbond_atom_site_label_D
_geom_hbond_atom_site_label_H
_geom_hbond_atom_site_label_A
_geom_hbond_site_symmetry_A
_geom_hbond_distance_DH
_geom_hbond_distance_HA
_geom_hbond_distance_DA
_geom_hbond_angle_DHA
_geom_hbond_publ_flag
C13 H13 O3 . 0.93 2.42 2.750(2) 101 y
C13 H13 O1 . 0.93 2.59 2.917(2) 102 y
O3 H1 O1 4_585 0.82 1.93 2.749(2) 178 y
C3 H3 Cg~1~ 3_675 0.98 2.85 3.746(2) 152 y
C6 H6 Cg~1~ 3_775 0.93 2.92 3.476(2) 120 y
C12 H12 Cg~2~ 3_776 0.93 3.25 3.471(2) 96 y

loop_
_geom_torsion_atom_site_label_1
_geom_torsion_atom_site_label_2
_geom_torsion_atom_site_label_3
_geom_torsion_atom_site_label_4
_geom_torsion
_geom_torsion_publ_flag
C5 C13 C14 C15 162.77(19) n
C5 C13 C14 C19 -23.4(3) y
C7 C6 C2 C1 -170.40(19) n
C7 C6 C2 C3 4.5(3) n
O1 C1 C2 C6 -18.8(3) n
C5 C1 C2 C6 161.6(2) n
O1 C1 C2 C3 165.79(19) n
C5 C1 C2 C3 -13.7(2) n
C14 C13 C5 C1 175.45(17) n
C14 C13 C5 C4 -5.6(3) y
O1 C1 C5 C13 -3.4(3) n
C2 C1 C5 C13 176.08(17) n
O1 C1 C5 C4 177.37(19) n
C2 C1 C5 C4 -3.1(2) n
C2 C6 C7 C12 -172.63(19) n
C2 C6 C7 C8 8.3(3) n
C3 O2 C8 C9 153.34(19) n
C3 O2 C8 C7 -30.5(3) n
C12 C7 C8 O2 -174.15(18) n
C6 C7 C8 O2 4.9(3) n
C12 C7 C8 C9 1.9(3) n
C6 C7 C8 C9 -179.01(18) n
C17 C18 C19 C14 -0.5(3) n
C15 C14 C19 C18 0.9(3) n
C13 C14 C19 C18 -172.99(19) n
C13 C5 C4 C3 -160.9(2) n
C1 C5 C4 C3 18.2(2) n
C17 C16 C15 O3 179.13(19) n
C17 C16 C15 C14 -0.9(3) n
C19 C14 C15 O3 179.75(17) n
C13 C14 C15 O3 -6.1(3) n
C19 C14 C15 C16 -0.3(3) n
C13 C14 C15 C16 173.86(18) n
C15 C16 C17 C18 1.4(3) n
C19 C18 C17 C16 -0.7(3) n
O2 C8 C9 C10 175.76(19) n
C7 C8 C9 C10 -0.4(3) n
C8 O2 C3 C2 40.8(2) n
C8 O2 C3 C4 158.55(16) n
C6 C2 C3 O2 -29.1(3) n
C1 C2 C3 O2 146.85(17) y
C6 C2 C3 C4 -151.0(2) y
C1 C2 C3 C4 24.9(2) n
C5 C4 C3 O2 -148.59(17) n
C5 C4 C3 C2 -25.9(2) n
C8 C7 C12 C11 -1.4(3) n
C6 C7 C12 C11 179.62(19) n
C7 C12 C11 C10 -0.7(3) n
C12 C11 C10 C9 2.2(4) n
C8 C9 C10 C11 -1.7(3) n
